data_2014232
loop_
_publ_author_name
'Kirik, Sergei D.'
'Mulagaleev Ruslan F.'
'Blokhin Alexander I.'

_publ_section_title
;
 [Pd(CH~3~COO)~2~]~<i>n~</i> from X-ray powder diffraction data
;
_journal_issue 9
_journal_name_full 'Acta Crystallographica Section C'
_journal_page_first m449
_journal_page_last m450
_journal_paper_doi 10.1107/S0108270104016129
_journal_volume 60
_journal_year 2004
_chemical_formula_analytical '[Pd (C2 H3 O2)2]'
_chemical_formula_iupac '[Pd (C2 H3 O2)2]'
_chemical_formula_moiety 'C4 H6 O4 Pd'
_chemical_formula_structural (Pd(CH3COO)2)
_chemical_formula_sum 'C4 H6 O4 Pd'
_chemical_formula_weight 224.51
_chemical_name_common diacetato-palladat(II)
_chemical_name_systematic
;
catena-poly[palladium(II)-di-\m-acetato-\k^4^O:O']
;
_space_group_IT_number 11
_symmetry_cell_setting monoclinic
_symmetry_space_group_name_Hall '-P 2yb'
_symmetry_space_group_name_H-M 'P 1 21/m 1'
_cell_angle_alpha 90.00
_cell_angle_beta 93.460(10)
_cell_angle_gamma 90.0
_cell_formula_units_Z 2
_cell_length_a 7.44670(10)
_cell_length_b 5.83830(10)
_cell_length_c 7.99000(10)
_cell_measurement_temperature 293
_cell_volume 346.741(9)
_computing_cell_refinement 'POWDER (Kirik et al., 1979)'
_computing_data_collection 'DRON-4 data collection software'
_computing_data_reduction ' '
_computing_molecular_graphics 'XP (Siemems, 1989)'
_computing_structure_refinement 'Modified DBWM'
_computing_structure_solution 'Modified DBWM (Wiles & Young, 1981)'
_diffrn_ambient_temperature 293
_diffrn_measurement_device 'DRON-4 powder diffractometer'
_diffrn_measurement_method '\q/2\q scan'
_diffrn_radiation_monochromator graphite
_diffrn_radiation_source 'conventional sealed tube'
_diffrn_radiation_type CuK\a
_diffrn_radiation_wavelength 1.5418
_diffrn_reflns_av_R_equivalents 0
_diffrn_reflns_limit_h_max 6
_diffrn_reflns_limit_h_min 0
_diffrn_reflns_limit_k_max 5
_diffrn_reflns_limit_k_min 0
_diffrn_reflns_limit_l_max 7
_diffrn_reflns_limit_l_min -6
_diffrn_reflns_number 321
_diffrn_reflns_theta_max 45.
_diffrn_reflns_theta_min 2.5
_exptl_absorpt_coefficient_mu 21.214
_exptl_absorpt_correction_type none
_exptl_absorpt_process_details none
_exptl_crystal_density_diffrn 2.15
_exptl_crystal_F_000 216.0
_refine_ls_goodness_of_fit_all 1.38
_refine_ls_hydrogen_treatment constr
_refine_ls_matrix_type full
_refine_ls_number_constraints 0
_refine_ls_number_parameters 41
_refine_ls_number_restraints 0
_refine_ls_shift/su_max 0.1
_refine_ls_structure_factor_coef Fsqd
_refine_ls_weighting_scheme sigma
_reflns_number_total 321
_cod_data_source_file sk1735.cif
_cod_data_source_block I
_cod_original_cell_volume 346.740(10)
_cod_original_sg_symbol_H-M 'P 21/m'
_cod_database_code 2014232

loop_
_symmetry_equiv_pos_site_id
_symmetry_equiv_pos_as_xyz
1 x,y,z
2 -x,y+1/2,-z
3 -x,-y,-z
4 x,-y+1/2,z

loop_
_atom_site_label
_atom_site_fract_x
_atom_site_fract_y
_atom_site_fract_z
_atom_site_U_iso_or_equiv
_atom_site_thermal_displace_type
_atom_site_occupancy
_atom_site_type_symbol
Pd 0.0000 0.5 0.5 0.0095 Uiso 1.00 Pd
O11 0.2550(10) 0.559(2) 0.6020(10) 0.0381 Uiso 1.00 O
C11 0.343(3) 0.75 0.634(3) 0.0377 Uiso 1.00 C
C12 0.524(3) 0.75 0.708(2) 0.0279 Uiso 1.00 C
O21 0.0840(10) 0.5690(10) 0.2700(10) 0.0194 Uiso 1.00 O
C21 0.111(3) 0.75 0.185(3) 0.0300 Uiso 1.00 C
C22 0.182(2) 0.75 0.026(2) 0.0262 Uiso 1.00 C
H12A 0.5168 0.75 0.8263 0.08 Uiso 1.00 H
H12B 0.5842 0.8844 0.6744 0.08 Uiso 1.00 H
H22A 0.3094 0.75 0.0344 0.08 Uiso 1.00 H
H22B 0.1446 0.8807 -0.0370 0.08 Uiso 1.00 H

loop_
_atom_type_symbol
_atom_type_description
_atom_type_scat_dispersion_real
_atom_type_scat_dispersion_imag
_atom_type_scat_source
PD PD -.059 3.934 'Cromer(1971) Int. Tables Vol. IV'
O O .047 .032 'Cromer(1971) Int. Tables Vol. IV'
H H .0000 .0000 'Cromer(1971) Int. Tables Vol. IV'
C C 0.017 0.009 'Cromer(1971) Int. Tables Vol. IV'

loop_
_geom_angle_atom_site_label_1
_geom_angle_atom_site_label_2
_geom_angle_atom_site_label_3
_geom_angle_site_symmetry_1
_geom_angle_site_symmetry_3
_geom_angle
_geom_angle_publ_flag
O21 Pd O11 . . 89.9(3) yes
O11 Pd O21 . . 90.1(3) yes
O11 C11 O11 4_565 . 116.6(7) yes
O21 C21 O21 . 4_565 111.5(4) yes
Pd Pd O11 2_556 . 80.3(3) yes
Pd Pd O21 2_556 . 78.5(2) yes

loop_
_geom_bond_atom_site_label_1
_geom_bond_atom_site_label_2
_geom_bond_site_symmetry_1
_geom_bond_site_symmetry_2
_geom_bond_distance
_geom_bond_publ_flag
Pd O11 . . 2.050(8) yes
Pd O21 . . 2.017(8) yes
O11 C11 . . 1.31(2) yes
O21 C21 . . 1.28(2) yes
C11 C12 . . 1.44(3) yes
C21 C22 . . 1.41(3) yes
Pd Pd . 2_546 2.91920(10) yes
